data_4067162
loop_
_publ_author_name
'Ohashi, Masato'
'Saijo, Hiroki'
'Arai, Tomoya'
'Ogoshi, Sensuke'

_publ_section_title
;
 Nickel(0)-Catalyzed Formation of Oxaaluminacyclopentenes via an
 Oxanickelacyclopentene Key Intermediate: Me2AlOTf-Assisted Oxidative
 Cyclization of an Aldehyde and an Alkyne with Nickel(0)
;
_journal_issue 23
_journal_name_full Organometallics
_journal_page_first 6534
_journal_paper_doi 10.1021/om100857a
_journal_volume 29
_journal_year 2010
_chemical_formula_moiety 'C46 H78 Al F3 Ni O4 P2 S'
_chemical_formula_sum 'C46 H78 Al F3 Ni O4 P2 S'
_chemical_formula_weight 931.77
_chemical_name_systematic
; 
 ? 
;
_space_group_IT_number 4
_symmetry_cell_setting monoclinic
_symmetry_Int_Tables_number 4
_symmetry_space_group_name_Hall 'P 2yb'
_symmetry_space_group_name_H-M 'P 1 21 1'
_atom_sites_solution_hydrogens geom
_atom_sites_solution_primary direct
_atom_sites_solution_secondary difmap
_audit_creation_method SHELXL-97
_cell_angle_alpha 90.00
_cell_angle_beta 114.532(3)
_cell_angle_gamma 90.00
_cell_formula_units_Z 2
_cell_length_a 10.8100(11)
_cell_length_b 18.5525(13)
_cell_length_c 13.4115(12)
_cell_measurement_reflns_used 17532
_cell_measurement_temperature 123(2)
_cell_measurement_theta_max 27.55
_cell_measurement_theta_min 3.00
_cell_volume 2446.9(4)
_computing_cell_refinement 'Rigaku/RAPID Diffractometer Control'
_computing_data_collection 'Rigaku/RAPID Diffractometer Control'
_computing_data_reduction 'teXsan: PROCESS (MSC)'
_computing_molecular_graphics 'Ortep-3 (Louis J. Farrugia, 1999)'
_computing_publication_material 'SHELXL-97 and modified'
_computing_structure_refinement 'SHELXL-97 (Sheldrick, 1999)'
_computing_structure_solution 'PATTY (Bueskens, et al., 1994)'
_diffrn_ambient_temperature 123(2)
_diffrn_detector_area_resol_mean 10.00
_diffrn_measured_fraction_theta_full 0.979
_diffrn_measured_fraction_theta_max 0.979
_diffrn_measurement_device_type 'Rigaku R-AXIS RAPID'
_diffrn_measurement_method \w
_diffrn_radiation_detector 'imaging plate'
_diffrn_radiation_monochromator graphite
_diffrn_radiation_source 'fine-focus sealed tube'
_diffrn_radiation_type MoK\a
_diffrn_radiation_wavelength 0.71075
_diffrn_reflns_av_R_equivalents 0.0427
_diffrn_reflns_av_sigmaI/netI 0.0669
_diffrn_reflns_limit_h_max 14
_diffrn_reflns_limit_h_min -14
_diffrn_reflns_limit_k_max 24
_diffrn_reflns_limit_k_min -20
_diffrn_reflns_limit_l_max 17
_diffrn_reflns_limit_l_min -14
_diffrn_reflns_number 20509
_diffrn_reflns_theta_full 27.49
_diffrn_reflns_theta_max 27.49
_diffrn_reflns_theta_min 3.02
_exptl_absorpt_coefficient_mu 0.573
_exptl_absorpt_correction_T_max 0.8468
_exptl_absorpt_correction_T_min 0.7248
_exptl_absorpt_correction_type multi-scan
_exptl_absorpt_process_details
;
Higashi, T. (1999). Abscor - Empirical Absorption Correction based on
Fourier Series Approximation. Rigaku Corporation, Tokyo, Japan.
;
_exptl_crystal_colour brown
_exptl_crystal_density_diffrn 1.265
_exptl_crystal_density_method 'not measured'
_exptl_crystal_description block
_exptl_crystal_F_000 1000
_exptl_crystal_size_max 0.60
_exptl_crystal_size_mid 0.30
_exptl_crystal_size_min 0.30
_refine_diff_density_max 1.834
_refine_diff_density_min -1.183
_refine_diff_density_rms 0.214
_refine_ls_abs_structure_details 'Flack H D (1983), Acta Cryst. A39, 876-881'
_refine_ls_abs_structure_Flack 0.09(4)
_refine_ls_extinction_method none
_refine_ls_goodness_of_fit_ref 1.051
_refine_ls_hydrogen_treatment constr
_refine_ls_matrix_type full
_refine_ls_number_parameters 525
_refine_ls_number_reflns 10203
_refine_ls_number_restraints 1
_refine_ls_restrained_S_all 1.051
_refine_ls_R_factor_all 0.1355
_refine_ls_R_factor_gt 0.1295
_refine_ls_shift/su_max 0.000
_refine_ls_shift/su_mean 0.000
_refine_ls_structure_factor_coef Fsqd
_refine_ls_weighting_details 'calc w=1/[\s^2^(Fo^2^)+(0.1398P)^2^+44.0780P] where P=(Fo^2^+2Fc^2^)/3'
_refine_ls_weighting_scheme calc
_refine_ls_wR_factor_gt 0.3428
_refine_ls_wR_factor_ref 0.3470
_reflns_number_gt 9223
_reflns_number_total 10203
_reflns_threshold_expression >2sigma(I)
_cod_data_source_file om100857a_si_002.cif
_cod_data_source_block 7a
_cod_depositor_comments
;
The following automatic conversions were performed:

'_symmetry_cell_setting' value 'Monoclinic' changed to 'monoclinic'
according to /home/saulius/struct/CIF-dictionaries/cif_core.dic
dictionary named 'cif_core.dic' version 2.4.1 from
2010-06-29.

'_exptl_absorpt_correction_type' value 'Multi-Scan'
changed to 'multi-scan' according to
/home/saulius/struct/CIF-dictionaries/cif_core.dic dictionary named
'cif_core.dic' version 2.4.1 from 2010-06-29.

Automatic conversion script
Id: cif_fix_values 1715 2011-07-08 13:25:40Z adriana 
;
_cod_original_sg_symbol_Hall 'p 2yb'
_cod_original_sg_symbol_H-M 'P 21'
_cod_database_code 4067162

loop_
_symmetry_equiv_pos_as_xyz
'x, y, z'
'-x, y+1/2, -z'

loop_
_atom_site_label
_atom_site_type_symbol
_atom_site_fract_x
_atom_site_fract_y
_atom_site_fract_z
_atom_site_U_iso_or_equiv
_atom_site_adp_type
_atom_site_occupancy
_atom_site_symmetry_multiplicity
_atom_site_calc_flag
_atom_site_refinement_flags
Ni Ni 0.52363(13) 0.52314(7) 0.72332(10) 0.0214(3) Uani 1 1 d .
P1 P 0.6447(3) 0.48391(16) 0.8880(2) 0.0230(6) Uani 1 1 d .
P2 P 0.3101(3) 0.47271(15) 0.6553(2) 0.0231(6) Uani 1 1 d .
S S 0.7446(3) 0.48551(19) 0.4924(3) 0.0337(7) Uani 1 1 d .
Al Al 0.5276(3) 0.5963(2) 0.4792(3) 0.0254(7) Uani 1 1 d .
O1 O 0.5180(8) 0.5891(5) 0.6081(6) 0.0278(17) Uani 1 1 d .
O2 O 0.6027(8) 0.5113(6) 0.4684(8) 0.040(2) Uani 1 1 d .
O3 O 0.7913(11) 0.5058(6) 0.4095(10) 0.056(3) Uani 1 1 d .
O4 O 0.8336(12) 0.4982(7) 0.6020(10) 0.068(4) Uani 1 1 d .
F1 F 0.8364(8) 0.3571(5) 0.4890(8) 0.046(2) Uani 1 1 d .
F2 F 0.6232(10) 0.3729(6) 0.3765(8) 0.062(3) Uani 1 1 d .
F3 F 0.6853(11) 0.3625(6) 0.5530(9) 0.062(3) Uani 1 1 d .
C1 C 0.6374(11) 0.5993(6) 0.7086(8) 0.023(2) Uani 1 1 d .
H1 H 0.7253 0.5836 0.7075 0.027 Uiso 1 1 calc R
C2 C 0.3453(15) 0.5997(8) 0.3652(9) 0.038(3) Uani 1 1 d .
H2A H 0.3383 0.6391 0.3145 0.057 Uiso 1 1 calc R
H2B H 0.2806 0.6077 0.3980 0.057 Uiso 1 1 calc R
H2C H 0.3244 0.5539 0.3251 0.057 Uiso 1 1 calc R
C3 C 0.6550(14) 0.6735(7) 0.4885(10) 0.033(3) Uani 1 1 d .
H3A H 0.6459 0.6858 0.4147 0.050 Uiso 1 1 calc R
H3B H 0.7481 0.6574 0.5330 0.050 Uiso 1 1 calc R
H3C H 0.6348 0.7161 0.5224 0.050 Uiso 1 1 calc R
C4 C 0.7226(13) 0.3891(7) 0.4765(11) 0.032(3) Uani 1 1 d .
C11 C 0.2695(11) 0.4032(6) 0.7354(8) 0.020(2) Uani 1 1 d .
H11 H 0.3271 0.4142 0.8142 0.024 Uiso 1 1 calc R
C12 C 0.1184(12) 0.4007(6) 0.7234(9) 0.022(2) Uani 1 1 d .
H12A H 0.0905 0.4493 0.7369 0.026 Uiso 1 1 calc R
H12B H 0.0572 0.3861 0.6479 0.026 Uiso 1 1 calc R
C13 C 0.1059(12) 0.3473(8) 0.8050(10) 0.034(3) Uani 1 1 d .
H13A H 0.0101 0.3457 0.7956 0.041 Uiso 1 1 calc R
H13B H 0.1623 0.3642 0.8804 0.041 Uiso 1 1 calc R
C14 C 0.1512(15) 0.2709(7) 0.7904(11) 0.038(3) Uani 1 1 d .
H14A H 0.1483 0.2391 0.8487 0.046 Uiso 1 1 calc R
H14B H 0.0875 0.2512 0.7188 0.046 Uiso 1 1 calc R
C15 C 0.2958(14) 0.2713(7) 0.7958(10) 0.035(3) Uani 1 1 d .
H15A H 0.3615 0.2835 0.8711 0.042 Uiso 1 1 calc R
H15B H 0.3185 0.2227 0.7779 0.042 Uiso 1 1 calc R
C16 C 0.3077(11) 0.3259(6) 0.7157(9) 0.024(2) Uani 1 1 d .
H16A H 0.2475 0.3111 0.6401 0.029 Uiso 1 1 calc R
H16B H 0.4023 0.3259 0.7221 0.029 Uiso 1 1 calc R
C21 C 0.1837(11) 0.5446(6) 0.6398(9) 0.023(2) Uani 1 1 d .
H21 H 0.0930 0.5211 0.6184 0.027 Uiso 1 1 calc R
C22 C 0.2206(12) 0.5824(6) 0.7508(9) 0.027(2) Uani 1 1 d .
H22A H 0.3144 0.6016 0.7773 0.032 Uiso 1 1 calc R
H22B H 0.2190 0.5466 0.8049 0.032 Uiso 1 1 calc R
C23 C 0.1231(15) 0.6448(8) 0.7444(11) 0.037(3) Uani 1 1 d .
H23A H 0.0333 0.6246 0.7325 0.044 Uiso 1 1 calc R
H23B H 0.1589 0.6710 0.8151 0.044 Uiso 1 1 calc R
C24 C 0.1055(15) 0.6972(7) 0.6530(11) 0.038(3) Uani 1 1 d .
H24A H 0.0323 0.7317 0.6456 0.046 Uiso 1 1 calc R
H24B H 0.1906 0.7251 0.6734 0.046 Uiso 1 1 calc R
C25 C 0.0719(15) 0.6622(7) 0.5459(13) 0.042(3) Uani 1 1 d .
H25A H 0.0734 0.6990 0.4930 0.050 Uiso 1 1 calc R
H25B H -0.0216 0.6426 0.5185 0.050 Uiso 1 1 calc R
C26 C 0.1705(11) 0.6009(6) 0.5512(9) 0.024(2) Uani 1 1 d .
H26A H 0.2612 0.6215 0.5670 0.029 Uiso 1 1 calc R
H26B H 0.1375 0.5767 0.4789 0.029 Uiso 1 1 calc R
C31 C 0.2549(11) 0.4399(6) 0.5098(8) 0.022(2) Uani 1 1 d .
H31 H 0.2551 0.4838 0.4666 0.027 Uiso 1 1 calc R
C32 C 0.1038(11) 0.4125(6) 0.4583(8) 0.025(2) Uani 1 1 d .
H32A H 0.0965 0.3671 0.4944 0.030 Uiso 1 1 calc R
H32B H 0.0438 0.4488 0.4696 0.030 Uiso 1 1 calc R
C33 C 0.0589(13) 0.3994(8) 0.3352(9) 0.036(3) Uani 1 1 d .
H33A H -0.0330 0.3777 0.3046 0.043 Uiso 1 1 calc R
H33B H 0.0529 0.4463 0.2983 0.043 Uiso 1 1 calc R
C34 C 0.1524(14) 0.3516(9) 0.3105(10) 0.041(3) Uani 1 1 d .
H34A H 0.1238 0.3500 0.2301 0.050 Uiso 1 1 calc R
H34B H 0.1456 0.3021 0.3353 0.050 Uiso 1 1 calc R
C35 C 0.3018(14) 0.3768(7) 0.3663(10) 0.034(3) Uani 1 1 d .
H35A H 0.3614 0.3403 0.3547 0.041 Uiso 1 1 calc R
H35B H 0.3123 0.4226 0.3325 0.041 Uiso 1 1 calc R
C36 C 0.3454(12) 0.3881(7) 0.4894(9) 0.031(3) Uani 1 1 d .
H36A H 0.3430 0.3414 0.5242 0.037 Uiso 1 1 calc R
H36B H 0.4400 0.4063 0.5229 0.037 Uiso 1 1 calc R
C41 C 0.5525(11) 0.5060(6) 0.9731(10) 0.028(2) Uani 1 1 d .
H41 H 0.4538 0.4985 0.9255 0.034 Uiso 1 1 calc R
C42 C 0.5706(13) 0.5888(7) 1.0008(9) 0.030(2) Uani 1 1 d .
H42A H 0.6665 0.5992 1.0500 0.036 Uiso 1 1 calc R
H42B H 0.5463 0.6171 0.9327 0.036 Uiso 1 1 calc R
C43 C 0.4790(14) 0.6092(10) 1.0560(14) 0.049(4) Uani 1 1 d .
H43A H 0.4881 0.6615 1.0718 0.059 Uiso 1 1 calc R
H43B H 0.3834 0.5997 1.0049 0.059 Uiso 1 1 calc R
C44 C 0.5094(15) 0.5701(10) 1.1572(11) 0.047(4) Uani 1 1 d .
H44A H 0.4504 0.5879 1.1920 0.057 Uiso 1 1 calc R
H44B H 0.6052 0.5787 1.2085 0.057 Uiso 1 1 calc R
C45 C 0.4853(14) 0.4868(9) 1.1338(13) 0.040(3) Uani 1 1 d .
H45A H 0.5061 0.4600 1.2027 0.048 Uiso 1 1 calc R
H45B H 0.3896 0.4773 1.0830 0.048 Uiso 1 1 calc R
C46 C 0.5831(13) 0.4637(7) 1.0811(11) 0.034(3) Uani 1 1 d .
H46A H 0.5729 0.4113 1.0652 0.040 Uiso 1 1 calc R
H46B H 0.6783 0.4727 1.1336 0.040 Uiso 1 1 calc R
C51 C 0.8161(10) 0.5215(7) 0.9561(7) 0.0228(19) Uani 1 1 d .
H51 H 0.8053 0.5743 0.9402 0.027 Uiso 1 1 calc R
C52 C 0.9119(11) 0.4937(7) 0.9019(9) 0.029(2) Uani 1 1 d .
H52A H 0.9312 0.4418 0.9177 0.034 Uiso 1 1 calc R
H52B H 0.8664 0.5000 0.8214 0.034 Uiso 1 1 calc R
C53 C 1.0489(13) 0.5378(8) 0.9498(12) 0.042(4) Uani 1 1 d .
H53A H 1.1103 0.5198 0.9174 0.050 Uiso 1 1 calc R
H53B H 1.0296 0.5893 0.9296 0.050 Uiso 1 1 calc R
C54 C 1.1184(10) 0.5309(10) 1.0736(11) 0.040(3) Uani 1 1 d .
H54A H 1.2040 0.5590 1.1024 0.048 Uiso 1 1 calc R
H54B H 1.1409 0.4797 1.0942 0.048 Uiso 1 1 calc R
C55 C 1.0202(13) 0.5599(7) 1.1238(9) 0.031(3) Uani 1 1 d .
H55A H 1.0659 0.5573 1.2048 0.037 Uiso 1 1 calc R
H55B H 0.9977 0.6110 1.1028 0.037 Uiso 1 1 calc R
C56 C 0.8908(12) 0.5157(8) 1.0829(8) 0.032(3) Uani 1 1 d .
H56A H 0.8307 0.5334 1.1167 0.038 Uiso 1 1 calc R
H56B H 0.9131 0.4646 1.1043 0.038 Uiso 1 1 calc R
C61 C 0.6645(11) 0.3829(6) 0.8933(8) 0.023(2) Uani 1 1 d .
H61 H 0.5766 0.3626 0.8887 0.027 Uiso 1 1 calc R
C62 C 0.6795(12) 0.3576(7) 0.7887(10) 0.030(2) Uani 1 1 d .
H62A H 0.6038 0.3769 0.7227 0.036 Uiso 1 1 calc R
H62B H 0.7661 0.3757 0.7895 0.036 Uiso 1 1 calc R
C63 C 0.6778(16) 0.2741(8) 0.7849(13) 0.046(4) Uani 1 1 d .
H63A H 0.5902 0.2564 0.7824 0.055 Uiso 1 1 calc R
H63B H 0.6853 0.2577 0.7173 0.055 Uiso 1 1 calc R
C64 C 0.7910(15) 0.2429(9) 0.8816(13) 0.046(4) Uani 1 1 d .
H64A H 0.8793 0.2596 0.8844 0.055 Uiso 1 1 calc R
H64B H 0.7885 0.1896 0.8768 0.055 Uiso 1 1 calc R
C65 C 0.7749(15) 0.2672(8) 0.9850(13) 0.043(3) Uani 1 1 d .
H65A H 0.6875 0.2489 0.9820 0.052 Uiso 1 1 calc R
H65B H 0.8490 0.2459 1.0502 0.052 Uiso 1 1 calc R
C66 C 0.7785(13) 0.3492(7) 0.9971(10) 0.033(3) Uani 1 1 d .
H66A H 0.8682 0.3678 1.0059 0.039 Uiso 1 1 calc R
H66B H 0.7643 0.3627 1.0631 0.039 Uiso 1 1 calc R
C101 C 0.6420(12) 0.6663(8) 0.7667(9) 0.031(3) Uani 1 1 d .
C102 C 0.5251(13) 0.7064(7) 0.7553(9) 0.034(3) Uani 1 1 d .
H102 H 0.4378 0.6909 0.7046 0.040 Uiso 1 1 calc R
C103 C 0.5366(17) 0.7661(8) 0.8156(11) 0.042(3) Uani 1 1 d .
H103 H 0.4566 0.7922 0.8052 0.050 Uiso 1 1 calc R
C104 C 0.655(2) 0.7900(9) 0.8885(10) 0.055(5) Uani 1 1 d .
H104 H 0.6570 0.8298 0.9338 0.066 Uiso 1 1 calc R
C105 C 0.7813(15) 0.7566(8) 0.9006(10) 0.039(3) Uani 1 1 d .
H105 H 0.8679 0.7756 0.9469 0.047 Uiso 1 1 calc R
C106 C 0.7655(12) 0.6943(7) 0.8389(9) 0.030(2) Uani 1 1 d .
H106 H 0.8456 0.6691 0.8468 0.036 Uiso 1 1 calc R

loop_
_atom_site_aniso_label
_atom_site_aniso_U_11
_atom_site_aniso_U_22
_atom_site_aniso_U_33
_atom_site_aniso_U_23
_atom_site_aniso_U_13
_atom_site_aniso_U_12
Ni 0.0243(6) 0.0212(7) 0.0159(5) 0.0015(5) 0.0055(5) 0.0009(5)
P1 0.0246(13) 0.0210(15) 0.0206(12) 0.0002(10) 0.0067(10) -0.0008(10)
P2 0.0226(13) 0.0226(16) 0.0232(13) -0.0036(10) 0.0087(10) -0.0006(10)
S 0.0268(13) 0.0305(16) 0.0417(16) -0.0041(13) 0.0123(12) 0.0012(11)
Al 0.0278(16) 0.0240(18) 0.0243(16) 0.0001(13) 0.0108(13) -0.0004(13)
O1 0.028(4) 0.036(5) 0.013(3) -0.006(3) 0.003(3) -0.001(3)
O2 0.028(4) 0.039(6) 0.052(5) 0.002(4) 0.016(4) 0.002(4)
O3 0.054(6) 0.050(8) 0.074(7) 0.026(6) 0.037(6) 0.000(5)
O4 0.061(7) 0.055(8) 0.059(7) -0.036(6) -0.005(5) 0.007(5)
F1 0.034(4) 0.038(5) 0.064(5) -0.004(4) 0.019(4) -0.001(3)
F2 0.054(6) 0.072(7) 0.044(5) -0.021(5) 0.004(4) 0.003(5)
F3 0.080(7) 0.051(6) 0.072(7) 0.027(5) 0.048(6) 0.019(5)
C1 0.026(5) 0.017(5) 0.017(5) 0.006(4) 0.001(4) 0.001(4)
C2 0.057(8) 0.032(7) 0.017(5) 0.007(5) 0.008(5) 0.004(6)
C3 0.047(7) 0.021(6) 0.030(6) 0.002(4) 0.013(5) -0.008(5)
C4 0.039(6) 0.022(6) 0.040(6) -0.010(5) 0.023(5) -0.009(5)
C11 0.028(5) 0.018(5) 0.011(4) 0.002(3) 0.005(4) -0.002(4)
C12 0.036(6) 0.011(5) 0.020(5) 0.004(4) 0.013(4) 0.004(4)
C13 0.029(6) 0.044(8) 0.024(5) 0.016(5) 0.007(4) 0.004(5)
C14 0.056(8) 0.029(7) 0.030(6) -0.004(5) 0.017(6) -0.014(6)
C15 0.052(8) 0.020(6) 0.027(6) 0.007(5) 0.011(5) 0.006(5)
C16 0.020(5) 0.017(6) 0.034(6) -0.001(4) 0.010(4) -0.004(4)
C21 0.024(5) 0.018(6) 0.030(5) -0.008(4) 0.015(4) -0.002(4)
C22 0.036(6) 0.020(6) 0.029(5) -0.001(4) 0.020(5) 0.005(4)
C23 0.039(7) 0.040(8) 0.032(6) -0.002(5) 0.016(5) 0.009(5)
C24 0.044(7) 0.022(7) 0.045(7) 0.002(5) 0.016(6) 0.009(5)
C25 0.048(8) 0.017(7) 0.055(8) 0.007(6) 0.016(6) 0.011(5)
C26 0.026(5) 0.024(6) 0.025(5) 0.008(4) 0.012(4) 0.008(4)
C31 0.030(5) 0.010(5) 0.022(5) -0.002(4) 0.004(4) -0.004(4)
C32 0.028(5) 0.029(6) 0.008(4) -0.007(4) -0.001(4) -0.004(4)
C33 0.037(7) 0.039(8) 0.019(5) -0.001(5) -0.001(5) -0.001(5)
C34 0.043(7) 0.053(9) 0.023(6) -0.014(6) 0.009(5) -0.015(6)
C35 0.048(7) 0.033(7) 0.027(6) -0.020(5) 0.021(5) -0.013(5)
C36 0.025(5) 0.037(7) 0.026(5) 0.009(5) 0.006(4) 0.014(5)
C41 0.027(5) 0.020(6) 0.039(6) -0.007(4) 0.015(4) 0.005(4)
C42 0.039(6) 0.028(7) 0.022(5) -0.003(4) 0.012(4) -0.004(5)
C43 0.028(6) 0.061(11) 0.072(10) 0.019(8) 0.034(7) 0.014(6)
C44 0.036(7) 0.073(12) 0.024(6) -0.021(6) 0.004(5) 0.009(7)
C45 0.032(6) 0.044(8) 0.056(8) 0.012(7) 0.030(6) 0.006(6)
C46 0.039(7) 0.031(7) 0.044(7) 0.001(5) 0.031(6) 0.001(5)
C51 0.027(5) 0.018(5) 0.018(4) 0.011(4) 0.004(4) 0.006(4)
C52 0.024(5) 0.040(7) 0.020(5) 0.006(4) 0.008(4) -0.012(5)
C53 0.029(6) 0.047(9) 0.062(8) -0.024(6) 0.032(6) -0.020(5)
C54 0.012(4) 0.060(9) 0.044(7) -0.003(7) 0.007(4) -0.001(5)
C55 0.040(6) 0.031(7) 0.014(5) 0.000(4) 0.003(4) 0.000(5)
C56 0.037(6) 0.038(7) 0.014(4) 0.016(5) 0.003(4) 0.011(5)
C61 0.030(5) 0.015(5) 0.010(4) 0.005(3) -0.004(4) 0.002(4)
C62 0.028(6) 0.028(7) 0.034(6) -0.007(5) 0.012(5) 0.008(5)
C63 0.050(8) 0.025(7) 0.047(8) -0.006(6) 0.006(6) 0.013(6)
C64 0.038(7) 0.033(8) 0.055(9) -0.009(6) 0.007(6) 0.009(6)
C65 0.038(7) 0.038(8) 0.051(8) 0.015(6) 0.017(6) 0.003(6)
C66 0.030(6) 0.032(7) 0.030(6) 0.009(5) 0.006(5) 0.008(5)
C101 0.029(6) 0.043(8) 0.014(5) -0.007(5) 0.003(4) -0.006(5)
C102 0.040(7) 0.033(7) 0.016(5) -0.003(4) 0.000(4) -0.004(5)
C103 0.066(9) 0.032(8) 0.029(6) 0.003(5) 0.021(6) 0.004(6)
C104 0.103(13) 0.038(9) 0.013(5) -0.006(5) 0.013(7) 0.012(8)
C105 0.055(8) 0.036(8) 0.019(6) -0.004(5) 0.008(5) -0.005(6)
C106 0.025(5) 0.032(7) 0.025(5) -0.013(5) 0.002(4) -0.009(4)

loop_
_atom_type_symbol
_atom_type_description
_atom_type_scat_dispersion_real
_atom_type_scat_dispersion_imag
_atom_type_scat_source
C C 0.0033 0.0016 'International Tables Vol C Tables 4.2.6.8 and 6.1.1.4'
H H 0.0000 0.0000 'International Tables Vol C Tables 4.2.6.8 and 6.1.1.4'
Al Al 0.0645 0.0514 'International Tables Vol C Tables 4.2.6.8 and 6.1.1.4'
F F 0.0171 0.0103 'International Tables Vol C Tables 4.2.6.8 and 6.1.1.4'
Ni Ni 0.3393 1.1124 'International Tables Vol C Tables 4.2.6.8 and 6.1.1.4'
O O 0.0106 0.0060 'International Tables Vol C Tables 4.2.6.8 and 6.1.1.4'
P P 0.1023 0.0942 'International Tables Vol C Tables 4.2.6.8 and 6.1.1.4'
S S 0.1246 0.1234 'International Tables Vol C Tables 4.2.6.8 and 6.1.1.4'

loop_
_geom_angle_atom_site_label_1
_geom_angle_atom_site_label_2
_geom_angle_atom_site_label_3
_geom_angle
C1 Ni O1 43.5(3)
C1 Ni P1 102.0(3)
O1 Ni P1 145.3(2)
C1 Ni P2 146.3(3)
O1 Ni P2 104.2(2)
P1 Ni P2 110.41(11)
C51 P1 C41 107.5(5)
C51 P1 C61 106.5(5)
C41 P1 C61 106.2(5)
C51 P1 Ni 116.0(3)
C41 P1 Ni 107.6(4)
C61 P1 Ni 112.5(3)
C11 P2 C21 103.1(5)
C11 P2 C31 109.1(5)
C21 P2 C31 102.3(5)
C11 P2 Ni 119.7(3)
C21 P2 Ni 108.8(4)
C31 P2 Ni 112.0(4)
O4 S O3 117.0(9)
O4 S O2 111.5(7)
O3 S O2 113.6(6)
O4 S C4 106.8(7)
O3 S C4 103.6(7)
O2 S C4 102.5(6)
O1 Al O2 102.9(5)
O1 Al C2 108.7(5)
O2 Al C2 108.1(6)
O1 Al C3 108.4(5)
O2 Al C3 108.4(5)
C2 Al C3 119.2(6)
C1 O1 Al 120.6(7)
C1 O1 Ni 67.7(5)
Al O1 Ni 145.1(5)
S O2 Al 135.3(6)
O1 C1 C101 115.5(9)
O1 C1 Ni 68.8(6)
C101 C1 Ni 116.8(8)
O1 C1 H1 115.8
C101 C1 H1 115.8
Ni C1 H1 115.8
Al C2 H2A 109.5
Al C2 H2B 109.5
H2A C2 H2B 109.5
Al C2 H2C 109.5
H2A C2 H2C 109.5
H2B C2 H2C 109.5
Al C3 H3A 109.5
Al C3 H3B 109.5
H3A C3 H3B 109.5
Al C3 H3C 109.5
H3A C3 H3C 109.5
H3B C3 H3C 109.5
F1 C4 F3 107.4(11)
F1 C4 F2 110.0(10)
F3 C4 F2 108.0(11)
F1 C4 S 111.3(9)
F3 C4 S 109.8(9)
F2 C4 S 110.3(10)
C16 C11 C12 107.2(8)
C16 C11 P2 113.9(7)
C12 C11 P2 116.6(7)
C16 C11 H11 106.1
C12 C11 H11 106.1
P2 C11 H11 106.1
C13 C12 C11 110.0(9)
C13 C12 H12A 109.7
C11 C12 H12A 109.7
C13 C12 H12B 109.7
C11 C12 H12B 109.7
H12A C12 H12B 108.2
C12 C13 C14 112.4(10)
C12 C13 H13A 109.1
C14 C13 H13A 109.1
C12 C13 H13B 109.1
C14 C13 H13B 109.1
H13A C13 H13B 107.9
C15 C14 C13 111.2(11)
C15 C14 H14A 109.4
C13 C14 H14A 109.4
C15 C14 H14B 109.4
C13 C14 H14B 109.4
H14A C14 H14B 108.0
C16 C15 C14 110.7(10)
C16 C15 H15A 109.5
C14 C15 H15A 109.5
C16 C15 H15B 109.5
C14 C15 H15B 109.5
H15A C15 H15B 108.1
C15 C16 C11 113.0(9)
C15 C16 H16A 109.0
C11 C16 H16A 109.0
C15 C16 H16B 109.0
C11 C16 H16B 109.0
H16A C16 H16B 107.8
C22 C21 C26 109.9(9)
C22 C21 P2 109.6(8)
C26 C21 P2 113.6(7)
C22 C21 H21 107.8
C26 C21 H21 107.8
P2 C21 H21 107.8
C21 C22 C23 113.0(10)
C21 C22 H22A 109.0
C23 C22 H22A 109.0
C21 C22 H22B 109.0
C23 C22 H22B 109.0
H22A C22 H22B 107.8
C24 C23 C22 112.4(11)
C24 C23 H23A 109.1
C22 C23 H23A 109.1
C24 C23 H23B 109.1
C22 C23 H23B 109.1
H23A C23 H23B 107.9
C25 C24 C23 113.7(12)
C25 C24 H24A 108.8
C23 C24 H24A 108.8
C25 C24 H24B 108.8
C23 C24 H24B 108.8
H24A C24 H24B 107.7
C24 C25 C26 113.2(11)
C24 C25 H25A 108.9
C26 C25 H25A 108.9
C24 C25 H25B 108.9
C26 C25 H25B 108.9
H25A C25 H25B 107.8
C25 C26 C21 112.1(10)
C25 C26 H26A 109.2
C21 C26 H26A 109.2
C25 C26 H26B 109.2
C21 C26 H26B 109.2
H26A C26 H26B 107.9
C36 C31 C32 110.8(9)
C36 C31 P2 116.9(8)
C32 C31 P2 112.6(7)
C36 C31 H31 105.1
C32 C31 H31 105.1
P2 C31 H31 105.1
C33 C32 C31 109.3(9)
C33 C32 H32A 109.8
C31 C32 H32A 109.8
C33 C32 H32B 109.8
C31 C32 H32B 109.8
H32A C32 H32B 108.3
C34 C33 C32 113.3(10)
C34 C33 H33A 108.9
C32 C33 H33A 108.9
C34 C33 H33B 108.9
C32 C33 H33B 108.9
H33A C33 H33B 107.7
C33 C34 C35 112.5(11)
C33 C34 H34A 109.1
C35 C34 H34A 109.1
C33 C34 H34B 109.1
C35 C34 H34B 109.1
H34A C34 H34B 107.8
C36 C35 C34 110.8(10)
C36 C35 H35A 109.5
C34 C35 H35A 109.5
C36 C35 H35B 109.5
C34 C35 H35B 109.5
H35A C35 H35B 108.1
C31 C36 C35 111.0(9)
C31 C36 H36A 109.4
C35 C36 H36A 109.4
C31 C36 H36B 109.4
C35 C36 H36B 109.4
H36A C36 H36B 108.0
C46 C41 C42 108.4(9)
C46 C41 P1 120.2(8)
C42 C41 P1 108.4(8)
C46 C41 H41 106.4
C42 C41 H41 106.4
P1 C41 H41 106.4
C43 C42 C41 108.5(11)
C43 C42 H42A 110.0
C41 C42 H42A 110.0
C43 C42 H42B 110.0
C41 C42 H42B 110.0
H42A C42 H42B 108.4
C44 C43 C42 113.2(12)
C44 C43 H43A 108.9
C42 C43 H43A 108.9
C44 C43 H43B 108.9
C42 C43 H43B 108.9
H43A C43 H43B 107.8
C43 C44 C45 110.4(12)
C43 C44 H44A 109.6
C45 C44 H44A 109.6
C43 C44 H44B 109.6
C45 C44 H44B 109.6
H44A C44 H44B 108.1
C46 C45 C44 105.9(11)
C46 C45 H45A 110.6
C44 C45 H45A 110.6
C46 C45 H45B 110.6
C44 C45 H45B 110.6
H45A C45 H45B 108.7
C45 C46 C41 111.1(11)
C45 C46 H46A 109.4
C41 C46 H46A 109.4
C45 C46 H46B 109.4
C41 C46 H46B 109.4
H46A C46 H46B 108.0
C56 C51 C52 109.8(8)
C56 C51 P1 118.6(8)
C52 C51 P1 111.6(8)
C56 C51 H51 105.2
C52 C51 H51 105.2
P1 C51 H51 105.2
C53 C52 C51 109.2(10)
C53 C52 H52A 109.8
C51 C52 H52A 109.8
C53 C52 H52B 109.8
C51 C52 H52B 109.8
H52A C52 H52B 108.3
C54 C53 C52 110.8(11)
C54 C53 H53A 109.5
C52 C53 H53A 109.5
C54 C53 H53B 109.5
C52 C53 H53B 109.5
H53A C53 H53B 108.1
C53 C54 C55 108.9(9)
C53 C54 H54A 109.9
C55 C54 H54A 109.9
C53 C54 H54B 109.9
C55 C54 H54B 109.9
H54A C54 H54B 108.3
C56 C55 C54 110.2(11)
C56 C55 H55A 109.6
C54 C55 H55A 109.6
C56 C55 H55B 109.6
C54 C55 H55B 109.6
H55A C55 H55B 108.1
C55 C56 C51 109.9(9)
C55 C56 H56A 109.7
C51 C56 H56A 109.7
C55 C56 H56B 109.7
C51 C56 H56B 109.7
H56A C56 H56B 108.2
C62 C61 C66 110.3(10)
C62 C61 P1 108.7(8)
C66 C61 P1 118.0(8)
C62 C61 H61 106.4
C66 C61 H61 106.4
P1 C61 H61 106.4
C63 C62 C61 109.1(11)
C63 C62 H62A 109.9
C61 C62 H62A 109.9
C63 C62 H62B 109.9
C61 C62 H62B 109.9
H62A C62 H62B 108.3
C64 C63 C62 111.6(12)
C64 C63 H63A 109.3
C62 C63 H63A 109.3
C64 C63 H63B 109.3
C62 C63 H63B 109.3
H63A C63 H63B 108.0
C63 C64 C65 108.3(12)
C63 C64 H64A 110.0
C65 C64 H64A 110.0
C63 C64 H64B 110.0
C65 C64 H64B 110.0
H64A C64 H64B 108.4
C66 C65 C64 112.5(12)
C66 C65 H65A 109.1
C64 C65 H65A 109.1
C66 C65 H65B 109.1
C64 C65 H65B 109.1
H65A C65 H65B 107.8
C65 C66 C61 109.2(11)
C65 C66 H66A 109.8
C61 C66 H66A 109.8
C65 C66 H66B 109.8
C61 C66 H66B 109.8
H66A C66 H66B 108.3
C106 C101 C102 115.9(12)
C106 C101 C1 120.2(12)
C102 C101 C1 123.9(10)
C103 C102 C101 120.7(12)
C103 C102 H102 119.7
C101 C102 H102 119.7
C104 C103 C102 122.7(15)
C104 C103 H103 118.7
C102 C103 H103 118.7
C103 C104 C105 121.1(13)
C103 C104 H104 119.4
C105 C104 H104 119.4
C106 C105 C104 114.4(13)
C106 C105 H105 122.8
C104 C105 H105 122.8
C101 C106 C105 124.9(13)
C101 C106 H106 117.5
C105 C106 H106 117.5

loop_
_geom_bond_atom_site_label_1
_geom_bond_atom_site_label_2
_geom_bond_distance
Ni C1 1.937(11)
Ni O1 1.952(9)
Ni P1 2.172(3)
Ni P2 2.299(3)
P1 C51 1.829(11)
P1 C41 1.846(12)
P1 C61 1.884(11)
P2 C11 1.844(10)
P2 C21 1.859(11)
P2 C31 1.889(11)
S O4 1.402(11)
S O3 1.450(11)
S O2 1.508(9)
S C4 1.806(13)
Al O1 1.780(8)
Al O2 1.807(10)
Al C2 1.929(14)
Al C3 1.955(13)
O1 C1 1.441(12)
F1 C4 1.312(15)
F2 C4 1.359(16)
F3 C4 1.343(15)
C1 C101 1.457(17)
C1 H1 1.0000
C2 H2A 0.9800
C2 H2B 0.9800
C2 H2C 0.9800
C3 H3A 0.9800
C3 H3B 0.9800
C3 H3C 0.9800
C11 C16 1.544(15)
C11 C12 1.574(15)
C11 H11 1.0000
C12 C13 1.524(15)
C12 H12A 0.9900
C12 H12B 0.9900
C13 C14 1.54(2)
C13 H13A 0.9900
C13 H13B 0.9900
C14 C15 1.53(2)
C14 H14A 0.9900
C14 H14B 0.9900
C15 C16 1.521(16)
C15 H15A 0.9900
C15 H15B 0.9900
C16 H16A 0.9900
C16 H16B 0.9900
C21 C22 1.541(15)
C21 C26 1.543(15)
C21 H21 1.0000
C22 C23 1.543(17)
C22 H22A 0.9900
C22 H22B 0.9900
C23 C24 1.513(19)
C23 H23A 0.9900
C23 H23B 0.9900
C24 C25 1.48(2)
C24 H24A 0.9900
C24 H24B 0.9900
C25 C26 1.541(16)
C25 H25A 0.9900
C25 H25B 0.9900
C26 H26A 0.9900
C26 H26B 0.9900
C31 C36 1.476(16)
C31 C32 1.571(14)
C31 H31 1.0000
C32 C33 1.534(14)
C32 H32A 0.9900
C32 H32B 0.9900
C33 C34 1.48(2)
C33 H33A 0.9900
C33 H33B 0.9900
C34 C35 1.544(18)
C34 H34A 0.9900
C34 H34B 0.9900
C35 C36 1.532(16)
C35 H35A 0.9900
C35 H35B 0.9900
C36 H36A 0.9900
C36 H36B 0.9900
C41 C46 1.558(17)
C41 C42 1.573(17)
C41 H41 1.0000
C42 C43 1.510(17)
C42 H42A 0.9900
C42 H42B 0.9900
C43 C44 1.45(2)
C43 H43A 0.9900
C43 H43B 0.9900
C44 C45 1.58(2)
C44 H44A 0.9900
C44 H44B 0.9900
C45 C46 1.557(16)
C45 H45A 0.9900
C45 H45B 0.9900
C46 H46A 0.9900
C46 H46B 0.9900
C51 C56 1.554(12)
C51 C52 1.578(16)
C51 H51 1.0000
C52 C53 1.577(15)
C52 H52A 0.9900
C52 H52B 0.9900
C53 C54 1.52(2)
C53 H53A 0.9900
C53 H53B 0.9900
C54 C55 1.570(18)
C54 H54A 0.9900
C54 H54B 0.9900
C55 C56 1.515(18)
C55 H55A 0.9900
C55 H55B 0.9900
C56 H56A 0.9900
C56 H56B 0.9900
C61 C62 1.552(15)
C61 C66 1.556(14)
C61 H61 1.0000
C62 C63 1.550(19)
C62 H62A 0.9900
C62 H62B 0.9900
C63 C64 1.48(2)
C63 H63A 0.9900
C63 H63B 0.9900
C64 C65 1.53(2)
C64 H64A 0.9900
C64 H64B 0.9900
C65 C66 1.53(2)
C65 H65A 0.9900
C65 H65B 0.9900
C66 H66A 0.9900
C66 H66B 0.9900
C101 C106 1.385(15)
C101 C102 1.418(19)
C102 C103 1.347(19)
C102 H102 0.9500
C103 C104 1.32(2)
C103 H103 0.9500
C104 C105 1.45(2)
C104 H104 0.9500
C105 C106 1.389(18)
C105 H105 0.9500
C106 H106 0.9500

loop_
_geom_torsion_atom_site_label_1
_geom_torsion_atom_site_label_2
_geom_torsion_atom_site_label_3
_geom_torsion_atom_site_label_4
_geom_torsion
C1 Ni P1 C51 -7.2(6)
O1 Ni P1 C51 -2.4(7)
P2 Ni P1 C51 -177.8(4)
C1 Ni P1 C41 113.2(5)
O1 Ni P1 C41 118.0(6)
P2 Ni P1 C41 -57.4(4)
C1 Ni P1 C61 -130.2(5)
O1 Ni P1 C61 -125.4(6)
P2 Ni P1 C61 59.2(4)
C1 Ni P2 C11 -168.3(7)
O1 Ni P2 C11 177.7(5)
P1 Ni P2 C11 -5.0(4)
C1 Ni P2 C21 -50.3(7)
O1 Ni P2 C21 -64.3(5)
P1 Ni P2 C21 113.0(4)
C1 Ni P2 C31 62.1(7)
O1 Ni P2 C31 48.1(5)
P1 Ni P2 C31 -134.6(4)
O2 Al O1 C1 77.5(9)
C2 Al O1 C1 -168.1(8)
C3 Al O1 C1 -37.2(10)
O2 Al O1 Ni -16.8(9)
C2 Al O1 Ni 97.5(9)
C3 Al O1 Ni -131.6(8)
P1 Ni O1 C1 -6.8(8)
P2 Ni O1 C1 168.8(5)
C1 Ni O1 Al 111.8(10)
P1 Ni O1 Al 105.1(8)
P2 Ni O1 Al -79.4(8)
O4 S O2 Al 57.2(12)
O3 S O2 Al -77.6(11)
C4 S O2 Al 171.2(9)
O1 Al O2 S -96.2(9)
C2 Al O2 S 149.0(9)
C3 Al O2 S 18.5(11)
Al O1 C1 C101 107.5(10)
Ni O1 C1 C101 -110.5(10)
Al O1 C1 Ni -142.0(7)
P1 Ni C1 O1 176.1(5)
P2 Ni C1 O1 -19.9(9)
O1 Ni C1 C101 108.8(10)
P1 Ni C1 C101 -75.2(8)
P2 Ni C1 C101 88.9(9)
O4 S C4 F1 -66.0(11)
O3 S C4 F1 58.2(11)
O2 S C4 F1 176.7(9)
O4 S C4 F3 52.8(12)
O3 S C4 F3 177.0(10)
O2 S C4 F3 -64.5(11)
O4 S C4 F2 171.6(10)
O3 S C4 F2 -64.2(10)
O2 S C4 F2 54.3(10)
C21 P2 C11 C16 152.8(7)
C31 P2 C11 C16 44.6(9)
Ni P2 C11 C16 -86.3(7)
C21 P2 C11 C12 27.1(9)
C31 P2 C11 C12 -81.1(8)
Ni P2 C11 C12 148.0(6)
C16 C11 C12 C13 58.2(11)
P2 C11 C12 C13 -172.8(8)
C11 C12 C13 C14 -57.8(13)
C12 C13 C14 C15 54.6(14)
C13 C14 C15 C16 -52.8(14)
C14 C15 C16 C11 57.3(13)
C12 C11 C16 C15 -59.2(11)
P2 C11 C16 C15 170.3(8)
C11 P2 C21 C22 71.5(8)
C31 P2 C21 C22 -175.3(8)
Ni P2 C21 C22 -56.6(8)
C11 P2 C21 C26 -165.1(8)
C31 P2 C21 C26 -51.9(9)
Ni P2 C21 C26 66.8(8)
C26 C21 C22 C23 52.6(13)
P2 C21 C22 C23 178.1(9)
C21 C22 C23 C24 -51.2(15)
C22 C23 C24 C25 50.3(17)
C23 C24 C25 C26 -51.6(17)
C24 C25 C26 C21 53.5(15)
C22 C21 C26 C25 -53.1(13)
P2 C21 C26 C25 -176.3(9)
C11 P2 C31 C36 -79.1(10)
C21 P2 C31 C36 172.2(9)
Ni P2 C31 C36 55.8(10)
C11 P2 C31 C32 50.8(9)
C21 P2 C31 C32 -57.8(8)
Ni P2 C31 C32 -174.2(6)
C36 C31 C32 C33 -56.8(13)
P2 C31 C32 C33 170.2(8)
C31 C32 C33 C34 53.2(15)
C32 C33 C34 C35 -52.2(16)
C33 C34 C35 C36 52.4(16)
C32 C31 C36 C35 59.4(13)
P2 C31 C36 C35 -169.8(8)
C34 C35 C36 C31 -56.6(15)
C51 P1 C41 C46 -75.7(10)
C61 P1 C41 C46 38.1(11)
Ni P1 C41 C46 158.8(9)
C51 P1 C41 C42 49.6(9)
C61 P1 C41 C42 163.4(7)
Ni P1 C41 C42 -76.0(8)
C46 C41 C42 C43 -56.2(13)
P1 C41 C42 C43 171.8(9)
C41 C42 C43 C44 60.1(17)
C42 C43 C44 C45 -62.9(17)
C43 C44 C45 C46 60.1(15)
C44 C45 C46 C41 -59.6(14)
C42 C41 C46 C45 59.5(14)
P1 C41 C46 C45 -175.1(9)
C41 P1 C51 C56 40.5(11)
C61 P1 C51 C56 -73.0(10)
Ni P1 C51 C56 160.9(8)
C41 P1 C51 C52 169.6(8)
C61 P1 C51 C52 56.1(8)
Ni P1 C51 C52 -70.0(8)
C56 C51 C52 C53 -56.2(14)
P1 C51 C52 C53 170.2(9)
C51 C52 C53 C54 57.7(14)
C52 C53 C54 C55 -59.4(16)
C53 C54 C55 C56 61.4(14)
C54 C55 C56 C51 -61.1(13)
C52 C51 C56 C55 59.0(14)
P1 C51 C56 C55 -171.1(9)
C51 P1 C61 C62 -90.7(8)
C41 P1 C61 C62 154.8(8)
Ni P1 C61 C62 37.4(9)
C51 P1 C61 C66 35.6(10)
C41 P1 C61 C66 -78.8(10)
Ni P1 C61 C66 163.7(8)
C66 C61 C62 C63 56.3(13)
P1 C61 C62 C63 -173.0(8)
C61 C62 C63 C64 -60.3(16)
C62 C63 C64 C65 60.5(18)
C63 C64 C65 C66 -59.9(17)
C64 C65 C66 C61 57.3(15)
C62 C61 C66 C65 -55.3(14)
P1 C61 C66 C65 179.1(9)
O1 C1 C101 C106 -156.7(11)
Ni C1 C101 C106 125.3(11)
O1 C1 C101 C102 23.8(17)
Ni C1 C101 C102 -54.2(14)
C106 C101 C102 C103 -2.7(19)
C1 C101 C102 C103 176.8(12)
C101 C102 C103 C104 -1(2)
C102 C103 C104 C105 6(2)
C103 C104 C105 C106 -7(2)
C102 C101 C106 C105 1(2)
C1 C101 C106 C105 -178.1(12)
C104 C105 C106 C101 3(2)
